data_7049967
loop_
_publ_author_name
'Veenboer, Richard M. P.'
'Azofra, Luis Miguel'
'Gasperini, Danila'
'Collado, Alba'
'Cordes, David B.'
'Slawin, Alexandra M. Z.'
'Cavallo, Luigi'
'Nolan, Steven P.'

_publ_section_title
;
 Regression analysis of properties of [Au(IPr)(CHR<sub>2</sub>)]
 complexes.
;
_journal_issue 22
_journal_name_full 'Dalton transactions (Cambridge, England : 2003)'
_journal_page_first 7693
_journal_page_last 7703
_journal_paper_doi 10.1039/c9dt00841a
_journal_volume 48
_journal_year 2019
_chemical_formula_moiety 'C29 H40 Au N3 O2'
_chemical_formula_sum 'C29 H40 Au N3 O2'
_chemical_formula_weight 659.62
_space_group_crystal_system triclinic
_space_group_IT_number 2
_space_group_name_Hall '-P 1'
_space_group_name_H-M_alt 'P -1'
_symmetry_space_group_name_Hall '-P 1'
_symmetry_space_group_name_H-M 'P -1'
_atom_sites_solution_hydrogens geom
_atom_sites_solution_primary direct
_atom_sites_solution_secondary difmap
_audit_creation_date 2016-09-16
_audit_creation_method 'by CrystalStructure 4.2'
_audit_update_record
;
2017-12-14 deposited with the CCDC.    2019-04-29 downloaded from the CCDC.
;
_cell_angle_alpha 82.893(7)
_cell_angle_beta 86.365(8)
_cell_angle_gamma 66.360(5)
_cell_formula_units_Z 2
_cell_length_a 9.0077(6)
_cell_length_b 9.9502(8)
_cell_length_c 17.9844(18)
_cell_measurement_reflns_used 4487
_cell_measurement_temperature 173
_cell_measurement_theta_max 25.40
_cell_measurement_theta_min 2.20
_cell_volume 1465.1(2)
_computing_cell_refinement 'CrystalClear-SM Expert 2.1 b45'
_computing_data_collection 'CrystalClear-SM Expert 2.1 b45 (Rigaku, 2015)'
_computing_data_reduction 'CrystalClear-SM Expert 2.1 b45'
_computing_molecular_graphics 'CrystalStructure 4.2'
_computing_publication_material 'CrystalStructure 4.2 (Rigaku, 2015)'
_computing_structure_refinement 'SHELXL Version 2014/7 (Sheldrick, 2008)'
_computing_structure_solution 'DIRDIF99-PATTY (Gould, et al., 1999)'
_diffrn_ambient_temperature 173
_diffrn_detector_area_resol_mean 5.814
_diffrn_measured_fraction_theta_full 0.989
_diffrn_measured_fraction_theta_max 0.988
_diffrn_measurement_device_type 'Rigaku XtaLAB P200'
_diffrn_measurement_method \w
_diffrn_radiation_type 'Mo K\a'
_diffrn_radiation_wavelength 0.71075
_diffrn_reflns_av_R_equivalents 0.0399
_diffrn_reflns_Laue_measured_fraction_full 0.989
_diffrn_reflns_Laue_measured_fraction_max 0.988
_diffrn_reflns_limit_h_max 10
_diffrn_reflns_limit_h_min -10
_diffrn_reflns_limit_k_max 11
_diffrn_reflns_limit_k_min -11
_diffrn_reflns_limit_l_max 21
_diffrn_reflns_limit_l_min -21
_diffrn_reflns_number 18146
_diffrn_reflns_point_group_measured_fraction_full 0.989
_diffrn_reflns_point_group_measured_fraction_max 0.988
_diffrn_reflns_theta_full 25.242
_diffrn_reflns_theta_max 25.380
_diffrn_reflns_theta_min 2.247
_diffrn_standards_number 0
_exptl_absorpt_coefficient_mu 5.066
_exptl_absorpt_correction_T_max 0.859
_exptl_absorpt_correction_T_min 0.669
_exptl_absorpt_correction_type multi-scan
_exptl_absorpt_process_details 'REQAB (Rigaku, 1998)'
_exptl_crystal_colour colorless
_exptl_crystal_density_diffrn 1.495
_exptl_crystal_density_method 'not measured'
_exptl_crystal_description chip
_exptl_crystal_F_000 660.00
_exptl_crystal_recrystallization_method 'Re-crystallisation from solvent: Dichloromethane/pentane'
_exptl_crystal_size_max 0.120
_exptl_crystal_size_mid 0.050
_exptl_crystal_size_min 0.030
_refine_diff_density_max 3.63
_refine_diff_density_min -1.08
_refine_ls_extinction_method none
_refine_ls_goodness_of_fit_ref 1.084
_refine_ls_hydrogen_treatment constr
_refine_ls_number_parameters 325
_refine_ls_number_reflns 5308
_refine_ls_number_restraints 0
_refine_ls_R_factor_all 0.0465
_refine_ls_R_factor_gt 0.0389
_refine_ls_shift/su_max 0.000
_refine_ls_structure_factor_coef Fsqd
_refine_ls_weighting_details 'w = 1/[\s^2^(Fo^2^)+(0.0410P)^2^+3.4957P] where P=(Fo^2^+2Fc^2^)/3'
_refine_ls_weighting_scheme calc
_refine_ls_wR_factor_gt 0.0903
_refine_ls_wR_factor_ref 0.0930
_reflns_Friedel_coverage 0.000
_reflns_number_gt 4674
_reflns_number_total 5308
_reflns_threshold_expression F^2^>2.0\s(F^2^)
_cod_data_source_file c9dt00841a2.cif
_cod_data_source_block 12
_cod_depositor_comments 'Adding full bibliography for 7049964--7049969.cif.'
_cod_database_code 7049967

loop_
_space_group_symop_id
_space_group_symop_operation_xyz
1 +X,+Y,+Z
2 -X,-Y,-Z

loop_
_atom_site_label
_atom_site_type_symbol
_atom_site_fract_x
_atom_site_fract_y
_atom_site_fract_z
_atom_site_U_iso_or_equiv
_atom_site_adp_type
_atom_site_occupancy
_atom_site_site_symmetry_order
_atom_site_calc_flag
_atom_site_refinement_flags_posn
_atom_site_refinement_flags_adp
Au1 Au 0.06229(3) 0.43347(3) 0.23793(2) 0.04529(10) Uani 1 1 d . .
O30 O -0.1361(9) 0.8003(7) 0.1948(4) 0.098(2) Uani 1 1 d . .
O31 O -0.1099(9) 0.7692(7) 0.3151(4) 0.097(2) Uani 1 1 d . .
N2 N 0.0300(6) 0.1575(5) 0.3041(3) 0.0403(11) Uani 1 1 d . .
N5 N -0.0392(6) 0.2001(5) 0.1892(3) 0.0406(11) Uani 1 1 d . .
N30 N -0.0518(11) 0.7366(8) 0.2513(4) 0.080(2) Uani 1 1 d . .
C1 C 0.0186(7) 0.2514(6) 0.2418(3) 0.0399(13) Uani 1 1 d . .
C3 C -0.0218(8) 0.0505(7) 0.2908(4) 0.0513(16) Uani 1 1 d . .
H3 H -0.0259 -0.0277 0.3259 0.062 Uiso 1 1 calc R U
C4 C -0.0654(8) 0.0773(7) 0.2192(4) 0.0507(15) Uani 1 1 d . .
H4 H -0.1068 0.0219 0.1937 0.061 Uiso 1 1 calc R U
C6 C 0.0890(8) 0.1714(7) 0.3739(3) 0.0461(14) Uani 1 1 d . .
C7 C -0.0249(9) 0.2379(8) 0.4290(4) 0.0549(16) Uani 1 1 d . .
C8 C 0.0359(11) 0.2503(10) 0.4959(4) 0.074(2) Uani 1 1 d . .
H8 H -0.0372 0.2909 0.5355 0.089 Uiso 1 1 calc R U
C9 C 0.1973(11) 0.2057(10) 0.5057(4) 0.078(2) Uani 1 1 d . .
H9 H 0.2352 0.2182 0.5514 0.093 Uiso 1 1 calc R U
C10 C 0.3072(10) 0.1425(10) 0.4503(4) 0.071(2) Uani 1 1 d . .
H10 H 0.4199 0.1106 0.4587 0.086 Uiso 1 1 calc R U
C11 C 0.2559(8) 0.1250(8) 0.3826(4) 0.0569(17) Uani 1 1 d . .
C12 C -0.2079(9) 0.3007(9) 0.4159(4) 0.0640(19) Uani 1 1 d . .
H12 H -0.2266 0.2650 0.3692 0.077 Uiso 1 1 calc R U
C13 C -0.2969(12) 0.2488(12) 0.4806(6) 0.099(3) Uani 1 1 d . .
H13A H -0.2857 0.2879 0.5264 0.118 Uiso 1 1 calc R U
H13B H -0.2502 0.1407 0.4883 0.118 Uiso 1 1 calc R U
H13C H -0.4119 0.2844 0.4687 0.118 Uiso 1 1 calc R U
C14 C -0.2752(11) 0.4671(10) 0.4049(7) 0.099(3) Uani 1 1 d . .
H14A H -0.2626 0.5043 0.4510 0.119 Uiso 1 1 calc R U
H14B H -0.3904 0.5056 0.3928 0.119 Uiso 1 1 calc R U
H14C H -0.2164 0.4993 0.3637 0.119 Uiso 1 1 calc R U
C15 C 0.3769(8) 0.0529(9) 0.3218(4) 0.067(2) Uani 1 1 d . .
H15 H 0.3179 0.0790 0.2734 0.080 Uiso 1 1 calc R U
C16 C 0.4489(11) -0.1124(10) 0.3380(6) 0.086(3) Uani 1 1 d . .
H16A H 0.3634 -0.1495 0.3373 0.104 Uiso 1 1 calc R U
H16B H 0.4989 -0.1403 0.3875 0.104 Uiso 1 1 calc R U
H16C H 0.5314 -0.1552 0.2997 0.104 Uiso 1 1 calc R U
C17 C 0.5138(12) 0.1068(11) 0.3119(7) 0.106(4) Uani 1 1 d . .
H17A H 0.5823 0.0707 0.3562 0.127 Uiso 1 1 calc R U
H17B H 0.4680 0.2149 0.3055 0.127 Uiso 1 1 calc R U
H17C H 0.5790 0.0694 0.2675 0.127 Uiso 1 1 calc R U
C18 C -0.0675(7) 0.2683(7) 0.1130(3) 0.0435(14) Uani 1 1 d . .
C19 C -0.2118(8) 0.3924(8) 0.0988(4) 0.0497(15) Uani 1 1 d . .
C20 C -0.2317(10) 0.4598(9) 0.0247(4) 0.068(2) Uani 1 1 d . .
H20 H -0.3279 0.5443 0.0122 0.081 Uiso 1 1 calc R U
C21 C -0.1184(12) 0.4084(11) -0.0296(4) 0.079(2) Uani 1 1 d . .
H21 H -0.1349 0.4586 -0.0788 0.094 Uiso 1 1 calc R U
C22 C 0.0213(10) 0.2832(10) -0.0138(4) 0.070(2) Uani 1 1 d . .
H22 H 0.0988 0.2475 -0.0527 0.084 Uiso 1 1 calc R U
C23 C 0.0500(8) 0.2086(8) 0.0584(4) 0.0559(17) Uani 1 1 d . .
C24 C -0.3436(8) 0.4477(8) 0.1572(4) 0.0572(17) Uani 1 1 d . .
H24 H -0.2967 0.3947 0.2066 0.069 Uiso 1 1 calc R U
C25 C -0.4815(11) 0.4050(14) 0.1434(6) 0.105(3) Uani 1 1 d . .
H25A H -0.4388 0.2995 0.1376 0.126 Uiso 1 1 calc R U
H25B H -0.5374 0.4619 0.0976 0.126 Uiso 1 1 calc R U
H25C H -0.5578 0.4260 0.1860 0.126 Uiso 1 1 calc R U
C26 C -0.3984(15) 0.6105(11) 0.1633(7) 0.119(4) Uani 1 1 d . .
H26A H -0.4593 0.6670 0.1186 0.143 Uiso 1 1 calc R U
H26B H -0.3035 0.6338 0.1675 0.143 Uiso 1 1 calc R U
H26C H -0.4680 0.6364 0.2079 0.143 Uiso 1 1 calc R U
C27 C 0.2045(9) 0.0746(9) 0.0771(5) 0.069(2) Uani 1 1 d . .
H27 H 0.1885 0.0257 0.1272 0.083 Uiso 1 1 calc R U
C28 C 0.2448(13) -0.0385(12) 0.0199(7) 0.115(4) Uani 1 1 d . .
H28A H 0.3425 -0.1254 0.0354 0.138 Uiso 1 1 calc R U
H28B H 0.2638 0.0061 -0.0296 0.138 Uiso 1 1 calc R U
H28C H 0.1539 -0.0680 0.0174 0.138 Uiso 1 1 calc R U
C29 C 0.3449(10) 0.1196(12) 0.0829(6) 0.094(3) Uani 1 1 d . .
H29A H 0.4430 0.0317 0.0967 0.113 Uiso 1 1 calc R U
H29B H 0.3199 0.1878 0.1212 0.113 Uiso 1 1 calc R U
H29C H 0.3628 0.1684 0.0345 0.113 Uiso 1 1 calc R U
C30 C 0.1029(10) 0.6239(9) 0.2440(4) 0.0643(19) Uani 1 1 d . .
H30 H 0.1552 0.6468 0.1963 0.077 Uiso 1 1 calc R U
C31 C 0.2121(12) 0.6049(11) 0.3098(6) 0.091(3) Uani 1 1 d . .
H31A H 0.1694 0.5681 0.3556 0.109 Uiso 1 1 calc R U
H31B H 0.2147 0.7003 0.3163 0.109 Uiso 1 1 calc R U
H31C H 0.3221 0.5342 0.2995 0.109 Uiso 1 1 calc R U

loop_
_atom_site_aniso_label
_atom_site_aniso_U_11
_atom_site_aniso_U_22
_atom_site_aniso_U_33
_atom_site_aniso_U_23
_atom_site_aniso_U_13
_atom_site_aniso_U_12
Au1 0.05307(16) 0.04811(16) 0.04281(14) 0.00124(10) -0.00462(10) -0.02970(12)
O30 0.136(6) 0.064(4) 0.094(5) -0.005(3) -0.024(4) -0.038(4)
O31 0.119(5) 0.085(4) 0.094(5) -0.035(4) 0.027(4) -0.043(4)
N2 0.040(3) 0.044(3) 0.038(2) 0.003(2) -0.003(2) -0.020(2)
N5 0.039(3) 0.046(3) 0.043(3) 0.002(2) -0.009(2) -0.023(2)
N30 0.124(7) 0.067(5) 0.075(5) -0.021(4) 0.012(5) -0.063(5)
C1 0.036(3) 0.043(3) 0.042(3) 0.005(3) -0.006(2) -0.019(3)
C3 0.058(4) 0.050(4) 0.053(4) 0.007(3) -0.006(3) -0.032(3)
C4 0.052(4) 0.051(4) 0.058(4) 0.001(3) -0.008(3) -0.030(3)
C6 0.050(4) 0.050(4) 0.041(3) 0.009(3) -0.010(3) -0.025(3)
C7 0.060(4) 0.058(4) 0.051(4) -0.001(3) -0.005(3) -0.029(4)
C8 0.087(6) 0.084(6) 0.052(4) -0.011(4) -0.005(4) -0.033(5)
C9 0.096(6) 0.095(6) 0.052(4) 0.001(4) -0.029(5) -0.047(5)
C10 0.066(5) 0.092(6) 0.060(5) 0.019(4) -0.026(4) -0.039(5)
C11 0.053(4) 0.066(4) 0.048(4) 0.017(3) -0.017(3) -0.025(4)
C12 0.054(4) 0.075(5) 0.065(4) -0.020(4) 0.009(3) -0.026(4)
C13 0.090(7) 0.121(8) 0.104(7) -0.017(6) 0.025(6) -0.064(6)
C14 0.072(6) 0.078(6) 0.134(9) -0.003(6) 0.008(6) -0.019(5)
C15 0.043(4) 0.092(6) 0.057(4) 0.015(4) -0.010(3) -0.022(4)
C16 0.075(6) 0.095(7) 0.101(7) -0.028(6) 0.012(5) -0.042(5)
C17 0.079(6) 0.085(7) 0.146(10) 0.003(6) 0.031(6) -0.035(5)
C18 0.043(3) 0.053(4) 0.040(3) 0.002(3) -0.007(3) -0.026(3)
C19 0.045(4) 0.059(4) 0.046(3) -0.002(3) -0.011(3) -0.021(3)
C20 0.066(5) 0.081(5) 0.050(4) 0.012(4) -0.021(4) -0.025(4)
C21 0.095(6) 0.109(7) 0.041(4) 0.011(4) -0.013(4) -0.053(6)
C22 0.073(5) 0.101(6) 0.047(4) -0.010(4) 0.009(4) -0.046(5)
C23 0.052(4) 0.069(5) 0.054(4) -0.006(3) 0.000(3) -0.031(4)
C24 0.042(4) 0.063(4) 0.055(4) -0.004(3) -0.009(3) -0.008(3)
C25 0.065(5) 0.162(11) 0.103(7) -0.032(7) 0.005(5) -0.056(6)
C26 0.130(10) 0.079(7) 0.130(10) -0.031(7) 0.039(8) -0.023(7)
C27 0.050(4) 0.077(5) 0.075(5) -0.012(4) 0.011(4) -0.021(4)
C28 0.083(7) 0.102(8) 0.164(11) -0.056(8) 0.005(7) -0.030(6)
C29 0.054(5) 0.112(8) 0.112(7) -0.020(6) 0.000(5) -0.026(5)
C30 0.074(5) 0.065(5) 0.069(5) -0.008(4) 0.009(4) -0.045(4)
C31 0.094(7) 0.096(7) 0.108(7) -0.036(6) 0.000(6) -0.057(6)

loop_
_atom_type_symbol
_atom_type_description
_atom_type_scat_dispersion_real
_atom_type_scat_dispersion_imag
_atom_type_scat_source
C C 0.0033 0.0016
;
International Tables for Crystallography
(Vol. C, Tables 4.2.6.8 and 6.1.1.4)
;
H H 0.0000 0.0000
;
International Tables for Crystallography
(Vol. C, Table 6.1.1.4)
;
Au Au -2.0133 8.8022
;
International Tables for Crystallography
(Vol. C, Tables 4.2.6.8 and 6.1.1.4)
;
N N 0.0061 0.0033
;
International Tables for Crystallography
(Vol. C, Tables 4.2.6.8 and 6.1.1.4)
;
O O 0.0106 0.0060
;
International Tables for Crystallography
(Vol. C, Tables 4.2.6.8 and 6.1.1.4)
;

loop_
_geom_angle_atom_site_label_1
_geom_angle_atom_site_label_2
_geom_angle_atom_site_label_3
_geom_angle
C1 Au1 C30 174.9(3)
C1 N2 C3 110.8(5)
C1 N2 C6 123.1(5)
C3 N2 C6 126.1(5)
C1 N5 C4 110.3(5)
C1 N5 C18 123.1(5)
C4 N5 C18 126.7(5)
O30 N30 O31 119.2(9)
O30 N30 C30 120.6(7)
O31 N30 C30 120.1(8)
N2 C1 N5 104.9(5)
N2 C1 Au1 124.4(4)
N5 C1 Au1 130.5(4)
C4 C3 N2 106.8(6)
C4 C3 H3 126.6
N2 C3 H3 126.6
C3 C4 N5 107.2(6)
C3 C4 H4 126.4
N5 C4 H4 126.4
C11 C6 C7 123.0(6)
C11 C6 N2 118.9(6)
C7 C6 N2 118.0(5)
C8 C7 C6 116.7(7)
C8 C7 C12 120.9(7)
C6 C7 C12 122.3(6)
C9 C8 C7 121.3(8)
C9 C8 H8 119.3
C7 C8 H8 119.3
C8 C9 C10 121.0(7)
C8 C9 H9 119.5
C10 C9 H9 119.5
C9 C10 C11 120.9(7)
C9 C10 H10 119.5
C11 C10 H10 119.5
C10 C11 C6 117.0(7)
C10 C11 C15 121.1(6)
C6 C11 C15 121.8(6)
C14 C12 C13 110.1(7)
C14 C12 C7 110.3(7)
C13 C12 C7 111.6(7)
C14 C12 H12 108.2
C13 C12 H12 108.2
C7 C12 H12 108.2
C12 C13 H13A 109.5
C12 C13 H13B 109.5
H13A C13 H13B 109.5
C12 C13 H13C 109.5
H13A C13 H13C 109.5
H13B C13 H13C 109.5
C12 C14 H14A 109.5
C12 C14 H14B 109.5
H14A C14 H14B 109.5
C12 C14 H14C 109.5
H14A C14 H14C 109.5
H14B C14 H14C 109.5
C16 C15 C11 111.4(6)
C16 C15 C17 108.8(7)
C11 C15 C17 112.4(8)
C16 C15 H15 108.0
C11 C15 H15 108.0
C17 C15 H15 108.0
C15 C16 H16A 109.5
C15 C16 H16B 109.5
H16A C16 H16B 109.5
C15 C16 H16C 109.5
H16A C16 H16C 109.5
H16B C16 H16C 109.5
C15 C17 H17A 109.5
C15 C17 H17B 109.5
H17A C17 H17B 109.5
C15 C17 H17C 109.5
H17A C17 H17C 109.5
H17B C17 H17C 109.5
C23 C18 C19 124.0(6)
C23 C18 N5 118.6(5)
C19 C18 N5 117.4(5)
C18 C19 C20 115.7(6)
C18 C19 C24 123.2(6)
C20 C19 C24 121.0(6)
C21 C20 C19 122.2(7)
C21 C20 H20 118.9
C19 C20 H20 118.9
C20 C21 C22 120.5(7)
C20 C21 H21 119.8
C22 C21 H21 119.8
C21 C22 C23 120.9(7)
C21 C22 H22 119.5
C23 C22 H22 119.5
C18 C23 C22 116.6(7)
C18 C23 C27 121.7(6)
C22 C23 C27 121.6(7)
C25 C24 C26 112.8(8)
C25 C24 C19 109.8(6)
C26 C24 C19 113.0(7)
C25 C24 H24 106.9
C26 C24 H24 106.9
C19 C24 H24 106.9
C24 C25 H25A 109.5
C24 C25 H25B 109.5
H25A C25 H25B 109.5
C24 C25 H25C 109.5
H25A C25 H25C 109.5
H25B C25 H25C 109.5
C24 C26 H26A 109.5
C24 C26 H26B 109.5
H26A C26 H26B 109.5
C24 C26 H26C 109.5
H26A C26 H26C 109.5
H26B C26 H26C 109.5
C23 C27 C29 110.7(7)
C23 C27 C28 112.1(7)
C29 C27 C28 110.3(7)
C23 C27 H27 107.9
C29 C27 H27 107.9
C28 C27 H27 107.9
C27 C28 H28A 109.5
C27 C28 H28B 109.5
H28A C28 H28B 109.5
C27 C28 H28C 109.5
H28A C28 H28C 109.5
H28B C28 H28C 109.5
C27 C29 H29A 109.5
C27 C29 H29B 109.5
H29A C29 H29B 109.5
C27 C29 H29C 109.5
H29A C29 H29C 109.5
H29B C29 H29C 109.5
N30 C30 C31 112.3(7)
N30 C30 Au1 105.3(5)
C31 C30 Au1 111.3(6)
N30 C30 H30 109.3
C31 C30 H30 109.3
Au1 C30 H30 109.3
C30 C31 H31A 109.5
C30 C31 H31B 109.5
H31A C31 H31B 109.5
C30 C31 H31C 109.5
H31A C31 H31C 109.5
H31B C31 H31C 109.5

loop_
_geom_bond_atom_site_label_1
_geom_bond_atom_site_label_2
_geom_bond_distance
Au1 C1 1.995(6)
Au1 C30 2.085(7)
O30 N30 1.250(9)
O31 N30 1.256(9)
N2 C1 1.347(7)
N2 C3 1.373(8)
N2 C6 1.437(7)
N5 C1 1.350(7)
N5 C4 1.376(8)
N5 C18 1.441(7)
N30 C30 1.405(11)
C3 C4 1.333(10)
C3 H3 0.9500
C4 H4 0.9500
C6 C11 1.398(9)
C6 C7 1.399(9)
C7 C8 1.393(10)
C7 C12 1.533(10)
C8 C9 1.355(12)
C8 H8 0.9500
C9 C10 1.378(12)
C9 H9 0.9500
C10 C11 1.384(10)
C10 H10 0.9500
C11 C15 1.521(11)
C12 C14 1.509(12)
C12 C13 1.525(11)
C12 H12 1.0000
C13 H13A 0.9800
C13 H13B 0.9800
C13 H13C 0.9800
C14 H14A 0.9800
C14 H14B 0.9800
C14 H14C 0.9800
C15 C16 1.504(12)
C15 C17 1.522(12)
C15 H15 1.0000
C16 H16A 0.9800
C16 H16B 0.9800
C16 H16C 0.9800
C17 H17A 0.9800
C17 H17B 0.9800
C17 H17C 0.9800
C18 C23 1.395(9)
C18 C19 1.399(9)
C19 C20 1.404(9)
C19 C24 1.509(9)
C20 C21 1.354(11)
C20 H20 0.9500
C21 C22 1.384(12)
C21 H21 0.9500
C22 C23 1.398(10)
C22 H22 0.9500
C23 C27 1.513(10)
C24 C25 1.507(11)
C24 C26 1.509(12)
C24 H24 1.0000
C25 H25A 0.9800
C25 H25B 0.9800
C25 H25C 0.9800
C26 H26A 0.9800
C26 H26B 0.9800
C26 H26C 0.9800
C27 C29 1.514(11)
C27 C28 1.539(13)
C27 H27 1.0000
C28 H28A 0.9800
C28 H28B 0.9800
C28 H28C 0.9800
C29 H29A 0.9800
C29 H29B 0.9800
C29 H29C 0.9800
C30 C31 1.531(12)
C30 H30 1.0000
C31 H31A 0.9800
C31 H31B 0.9800
C31 H31C 0.9800

loop_
_geom_torsion_atom_site_label_1
_geom_torsion_atom_site_label_2
_geom_torsion_atom_site_label_3
_geom_torsion_atom_site_label_4
_geom_torsion
C3 N2 C1 N5 -0.8(7)
C6 N2 C1 N5 179.3(5)
C3 N2 C1 Au1 174.4(4)
C6 N2 C1 Au1 -5.5(8)
C4 N5 C1 N2 0.9(7)
C18 N5 C1 N2 -179.1(5)
C4 N5 C1 Au1 -173.8(5)
C18 N5 C1 Au1 6.2(8)
C1 N2 C3 C4 0.3(7)
C6 N2 C3 C4 -179.8(6)
N2 C3 C4 N5 0.3(8)
C1 N5 C4 C3 -0.8(7)
C18 N5 C4 C3 179.3(6)
C1 N2 C6 C11 -77.7(8)
C3 N2 C6 C11 102.4(7)
C1 N2 C6 C7 99.2(7)
C3 N2 C6 C7 -80.7(8)
C11 C6 C7 C8 -3.0(10)
N2 C6 C7 C8 -179.7(6)
C11 C6 C7 C12 174.4(7)
N2 C6 C7 C12 -2.4(9)
C6 C7 C8 C9 2.7(12)
C12 C7 C8 C9 -174.7(8)
C7 C8 C9 C10 -1.8(14)
C8 C9 C10 C11 1.1(13)
C9 C10 C11 C6 -1.2(11)
C9 C10 C11 C15 -178.9(8)
C7 C6 C11 C10 2.3(10)
N2 C6 C11 C10 179.0(6)
C7 C6 C11 C15 179.9(6)
N2 C6 C11 C15 -3.3(10)
C8 C7 C12 C14 71.7(10)
C6 C7 C12 C14 -105.5(8)
C8 C7 C12 C13 -51.0(10)
C6 C7 C12 C13 131.7(8)
C10 C11 C15 C16 79.0(9)
C6 C11 C15 C16 -98.6(8)
C10 C11 C15 C17 -43.4(10)
C6 C11 C15 C17 139.0(8)
C1 N5 C18 C23 98.2(7)
C4 N5 C18 C23 -81.8(8)
C1 N5 C18 C19 -81.1(7)
C4 N5 C18 C19 98.9(7)
C23 C18 C19 C20 -2.1(10)
N5 C18 C19 C20 177.2(6)
C23 C18 C19 C24 174.7(6)
N5 C18 C19 C24 -6.0(9)
C18 C19 C20 C21 -0.2(11)
C24 C19 C20 C21 -177.0(7)
C19 C20 C21 C22 1.7(13)
C20 C21 C22 C23 -1.1(13)
C19 C18 C23 C22 2.7(10)
N5 C18 C23 C22 -176.6(6)
C19 C18 C23 C27 179.6(6)
N5 C18 C23 C27 0.3(9)
C21 C22 C23 C18 -1.0(11)
C21 C22 C23 C27 -177.9(8)
C18 C19 C24 C25 -103.4(8)
C20 C19 C24 C25 73.2(9)
C18 C19 C24 C26 129.6(8)
C20 C19 C24 C26 -53.8(10)
C18 C23 C27 C29 -101.4(8)
C22 C23 C27 C29 75.4(10)
C18 C23 C27 C28 135.0(8)
C22 C23 C27 C28 -48.3(10)
O30 N30 C30 C31 156.1(7)
O31 N30 C30 C31 -27.4(10)
O30 N30 C30 Au1 -82.5(7)
O31 N30 C30 Au1 93.9(7)
